data_9014781
loop_
_publ_author_name
'Larson, A. C.'
'Cromer, D. T.'

_publ_section_title
;
 Refinement of the alum structures. III. X-ray study of the a alums,
 K, Rb and NH4Al(SO4)2*12H2O
;
_journal_name_full 'Acta Crystallographica'
_journal_page_first 793
_journal_page_last 800
_journal_paper_doi 10.1107/S0365110X67001586
_journal_volume 22
_journal_year 1967
_chemical_compound_source Synthetic
_chemical_formula_sum 'Al H24 O20 Rb S2'
_chemical_name_mineral Alum-(Na)
_space_group_IT_number 205
_symmetry_space_group_name_Hall '-P 2ac 2ab 3'
_symmetry_space_group_name_H-M 'P a -3'
_cell_angle_alpha 90
_cell_angle_beta 90
_cell_angle_gamma 90
_cell_formula_units_Z 4
_cell_length_a 12.243
_cell_length_b 12.243
_cell_length_c 12.243
_cell_volume 1835.116
_database_code_amcsd 0019047
_exptl_crystal_density_diffrn 1.885
_cod_original_sg_symbol_H-M 'P a 3'
_cod_original_formula_sum 'Rb Al S2 O20 H24'
_cod_database_code 9014781

loop_
_space_group_symop_operation_xyz
x,y,z
1/2+z,x,1/2-y
z,1/2-x,1/2+y
1/2-z,1/2+x,y
-z,-x,-y
1/2+y,1/2-z,-x
1/2-y,-z,1/2+x
-y,1/2+z,1/2-x
y,z,x
x,1/2-y,1/2+z
1/2-x,1/2+y,z
1/2+x,y,1/2-z
-x,-y,-z
1/2-z,-x,1/2+y
-z,1/2+x,1/2-y
1/2+z,1/2-x,-y
z,x,y
1/2-y,1/2+z,x
1/2+y,z,1/2-x
y,1/2-z,1/2+x
-y,-z,-x
-x,1/2+y,1/2-z
1/2+x,1/2-y,-z
1/2-x,-y,1/2+z

loop_
_atom_site_aniso_label
_atom_site_aniso_U_11
_atom_site_aniso_U_22
_atom_site_aniso_U_33
_atom_site_aniso_U_12
_atom_site_aniso_U_13
_atom_site_aniso_U_23
Rb 0.03797 0.03797 0.03797 0.02354 0.02354 0.02354
Al 0.01898 0.01898 0.01898 0.00835 0.00835 0.00835
S 0.02126 0.02126 0.02126 -0.00456 -0.00456 -0.00456
O(1) 0.08884 0.08884 0.08884 0.04252 0.04252 0.04252
O(2) 0.04404 0.09568 0.02886 0.04860 -0.01215 0.05467
Wat(1) 0.02961 0.02278 0.01215 0.00076 -0.00076 0.00076
Wat(2) 0.00835 0.03037 0.00987 0.00456 0.01139 -0.01139

loop_
_atom_site_label
_atom_site_fract_x
_atom_site_fract_y
_atom_site_fract_z
_atom_site_type_symbol
_atom_site_attached_hydrogens
Rb 0.50000 0.50000 0.50000 Rb 0
Al 0.00000 0.00000 0.00000 Al 0
S 0.31270 0.31270 0.31270 S 0
O(1) 0.24710 0.24710 0.24710 O 0
O(2) 0.31720 0.26390 0.42370 O 0
Wat(1) 0.04510 0.14060 0.29750 O 2
Wat(2) 0.01730 -0.01480 0.15540 O 2

loop_
_cod_changelog_entry_id
_cod_changelog_entry_author
_cod_changelog_entry_date
_cod_changelog_entry_text
1
;cod-tools version 3.8.0
Id: cif_guess_AMCSD_atom_types 9581 2023-05-17 12:35:41Z saulius
;
2023-05-23T09:23:15+03:00
;Derived atom types and hydrogen counts
from atom names that follow the AMCSD naming convention
(Wat == water, O-H == hydroxyl).
;

loop_
_cod_related_entry_id
_cod_related_entry_database
_cod_related_entry_code
1 AMCSD 0019047
